data_7246083
loop_
_publ_author_name
'Dai, Siyu'
'Liu, Yuqi'
'Li, Yanghua'
'Jin, Nanhao'
'Wang, Xinying'
'Liu, Xiaoming'
'Chen, Han'
'Zhao, Yue'
'Luo, Huilong'
'Li, Wei'

_publ_section_title
;
 Three novel coordination polymers as bifunctional materials for the
 photocatalytic degradation of dyes and the oxygen evolution reaction in
 alkaline solutions
;
_journal_issue 5
_journal_name_full CrystEngComm
_journal_page_first 785
_journal_page_last 797
_journal_paper_doi 10.1039/D2CE01306A
_journal_volume 25
_journal_year 2023
_chemical_formula_moiety 'C24 H23 Co N6 O4'
_chemical_formula_sum 'C24 H24 Co N6 O4'
_chemical_formula_weight 519.42
_space_group_crystal_system monoclinic
_space_group_IT_number 15
_space_group_name_Hall '-C 2yc'
_space_group_name_H-M_alt 'C 1 2/c 1'
_atom_sites_solution_hydrogens mixed
_atom_sites_solution_primary dual
_audit_block_doi 10.5517/ccdc.csd.cc2d3kwz
_audit_creation_date 2021-12-20
_audit_creation_method
;
Olex2 1.2
(compiled 2018.05.29 svn.r3508 for OlexSys, GUI svn.r5506)
;
_audit_update_record
;
2022-09-18 deposited with the CCDC.	2023-01-08 downloaded from the CCDC.
;
_cell_angle_alpha 90
_cell_angle_beta 93.166(6)
_cell_angle_gamma 90
_cell_formula_units_Z 8
_cell_length_a 22.241(8)
_cell_length_b 10.099(4)
_cell_length_c 20.932(7)
_cell_measurement_reflns_used 3531
_cell_measurement_temperature 296(2)
_cell_measurement_theta_max 25.88
_cell_measurement_theta_min 2.40
_cell_volume 4694(3)
_computing_cell_refinement 'SAINT v8.34A (Bruker, 2013)'
_computing_data_reduction 'SAINT v8.34A (Bruker, 2013)'
_computing_molecular_graphics 'Olex2 (Dolomanov et al., 2009)'
_computing_publication_material 'Olex2 (Dolomanov et al., 2009)'
_computing_structure_refinement 'ShelXL (Sheldrick, 2015)'
_computing_structure_solution 'ShelXT (Sheldrick, 2015)'
_diffrn_ambient_temperature 296.15
_diffrn_measured_fraction_theta_full 0.998
_diffrn_measured_fraction_theta_max 0.973
_diffrn_measurement_device_type 'CCD area detector'
_diffrn_measurement_method 'phi and omega scans'
_diffrn_radiation_monochromator graphite
_diffrn_radiation_type MoK\a
_diffrn_radiation_wavelength 0.71073
_diffrn_reflns_av_R_equivalents 0.0545
_diffrn_reflns_av_unetI/netI 0.0693
_diffrn_reflns_Laue_measured_fraction_full 0.998
_diffrn_reflns_Laue_measured_fraction_max 0.973
_diffrn_reflns_limit_h_max 21
_diffrn_reflns_limit_h_min -26
_diffrn_reflns_limit_k_max 9
_diffrn_reflns_limit_k_min -12
_diffrn_reflns_limit_l_max 24
_diffrn_reflns_limit_l_min -24
_diffrn_reflns_number 11732
_diffrn_reflns_point_group_measured_fraction_full 0.998
_diffrn_reflns_point_group_measured_fraction_max 0.973
_diffrn_reflns_theta_full 25.009
_diffrn_reflns_theta_max 25.009
_diffrn_reflns_theta_min 0.974
_exptl_absorpt_coefficient_mu 0.775
_exptl_absorpt_correction_T_max 0.7456
_exptl_absorpt_correction_T_min 0.5913
_exptl_absorpt_correction_type none
_exptl_absorpt_process_details
;
SADABS-2014/5 (Bruker,2014/5) was used for absorption correction.
wR2(int) was 0.1078 before and 0.0633 after correction.
The Ratio of minimum to maximum transmission is 0.7931.
The \l/2 correction factor is 0.00150.
;
_exptl_crystal_density_diffrn 1.470
_exptl_crystal_description block
_exptl_crystal_F_000 2152
_exptl_crystal_size_max 0.14
_exptl_crystal_size_mid 0.12
_exptl_crystal_size_min 0.11
_refine_diff_density_max 1.058
_refine_diff_density_min -0.922
_refine_diff_density_rms 0.153
_refine_ls_extinction_method none
_refine_ls_goodness_of_fit_ref 1.045
_refine_ls_hydrogen_treatment constr
_refine_ls_matrix_type full
_refine_ls_number_parameters 447
_refine_ls_number_reflns 4121
_refine_ls_number_restraints 504
_refine_ls_restrained_S_all 1.003
_refine_ls_R_factor_all 0.1112
_refine_ls_R_factor_gt 0.0921
_refine_ls_shift/su_max 0.001
_refine_ls_shift/su_mean 0.000
_refine_ls_structure_factor_coef Fsqd
_refine_ls_weighting_details 'w=1/[\s^2^(Fo^2^)+(0.0020P)^2^+160.0000P] where P=(Fo^2^+2Fc^2^)/3'
_refine_ls_weighting_scheme calc
_refine_ls_wR_factor_gt 0.2291
_refine_ls_wR_factor_ref 0.2440
_reflns_Friedel_coverage 0.000
_reflns_number_gt 3302
_reflns_number_total 4121
_reflns_threshold_expression 'I > 2\s(I)'
_cod_data_source_file d2ce01306a2.cif
_cod_data_source_block ww
_cod_depositor_comments 'Adding full bibliography for 7246082--7246083.cif.'
_cod_original_cell_volume 4695(3)
_cod_database_code 7246083
_shelx_shelxl_version_number 2014/7
_shelx_space_group_comment
;
The symmetry employed for this shelxl refinement is uniquely defined
by the following loop, which should always be used as a source of
symmetry information in preference to the above space-group names.
They are only intended as comments.
;
_shelx_estimated_absorpt_t_max 0.920
_shelx_estimated_absorpt_t_min 0.899
_olex2_refinement_description
;
1. Twinned data refinement
 Scales: 0.797(3)
 0.203(3)
2. Fixed Uiso
 At 1.2 times of:
  All C(H) groups, All C(H,H) groups, All C(H,H,H,H) groups, All N(H,H) groups
3. Uiso/Uaniso restraints and constraints
C12A \\sim C13A \\sim C19 \\sim C14A \\sim C18 \\sim C20 \\sim C21 \\sim C15A
\\sim C22 \\sim C16A \\sim C23 \\sim C17A \\sim C11A \\sim C16 \\sim C17:
within 2A with sigma of 0.04 and sigma for terminal atoms of 0.08
C15 \\sim C10A \\sim C23 \\sim C11A \\sim C14A \\sim C17 \\sim C9A \\sim C22
\\sim C21 \\sim C20 \\sim C19 \\sim C13A \\sim C16 \\sim C14 \\sim C15A \\sim
C17A \\sim C18 \\sim C12A \\sim C16A: within 2A with sigma of 0.04 and sigma
for terminal atoms of 0.08
Uanis(N6) \\sim Ueq, Uanis(C8) \\sim Ueq, Uanis(C10) \\sim Ueq, Uanis(C9) \\sim
Ueq, Uanis(C7A) \\sim Ueq, Uanis(C12) \\sim Ueq, Uanis(C5A) \\sim Ueq,
Uanis(C8A) \\sim Ueq, Uanis(C11) \\sim Ueq, Uanis(C6A) \\sim Ueq: with sigma of
0.01 and sigma for terminal atoms of 0.02
Uanis(C15) \\sim Ueq, Uanis(C10A) \\sim Ueq, Uanis(C23) \\sim Ueq, Uanis(C11A)
\\sim Ueq, Uanis(C14A) \\sim Ueq, Uanis(C17) \\sim Ueq, Uanis(C9A) \\sim Ueq,
Uanis(C22) \\sim Ueq, Uanis(C21) \\sim Ueq, Uanis(C20) \\sim Ueq, Uanis(C16A)
\\sim Ueq, Uanis(C19) \\sim Ueq, Uanis(C13A) \\sim Ueq, Uanis(C16) \\sim Ueq,
Uanis(C14) \\sim Ueq, Uanis(C15A) \\sim Ueq, Uanis(C17A) \\sim Ueq, Uanis(C18)
\\sim Ueq, Uanis(C12A) \\sim Ueq: with sigma of 0.01 and sigma for terminal
atoms of 0.02
Uanis(C4A) \\sim Ueq, Uanis(C3A) \\sim Ueq, Uanis(C4) \\sim Ueq, Uanis(C5)
\\sim Ueq, Uanis(C1A) \\sim Ueq, Uanis(C2A) \\sim Ueq, Uanis(C2) \\sim Ueq,
Uanis(C1) \\sim Ueq: with sigma of 0.01 and sigma for terminal atoms of 0.02
Uanis(C7A) \\sim Ueq: with sigma of 0.01 and sigma for terminal atoms of 0.02
Uanis(C7A) = Uanis(C11)
Uanis(C2) = Uanis(C3A)
Uanis(C12) = Uanis(C8A)
Uanis(C1) = Uanis(C4A)
4. Others
 Fixed Sof: H15C(0.5) H15D(0.5) H15A(0.5) H15B(0.5) C4A(0.5) H4A(0.5) C3A(0.5)
 H3A(0.5) C10(0.5) H10(0.5) C4(0.5) H4(0.5) C10A(0.5) C23(0.5) C9(0.5) H9(0.5)
 C11A(0.5) H11A(0.5) H11B(0.5) C5(0.5) H5(0.5) C7A(0.5) H7A(0.5) C14A(0.5)
 H14A(0.5) C17(0.5) H17A(0.5) H17B(0.5) C12(0.5) H12(0.5) C9A(0.5) H9AA(0.5)
 H9AB(0.5) C22(0.5) H22A(0.5) H22B(0.5) C21(0.5) H21A(0.5) H21B(0.5) C20(0.5)
 H20(0.5) C16A(0.5) H16A(0.5) H16B(0.5) C19(0.5) H19(0.5) C5A(0.5) H5AA(0.5)
 C8A(0.5) H8A(0.5) C11(0.5) H11(0.5) C6A(0.5) H6A(0.5) C13A(0.5) H13A(0.5)
 C16(0.5) H16C(0.5) H16D(0.5) C14(0.5) C15A(0.5) H15E(0.5) H15F(0.5) C17A(0.5)
 C18(0.5) H18(0.5) C12A(0.5) H12A(0.5) C1A(0.5) H1A(0.5) C2A(0.5) H2A(0.5)
 C2(0.5) H2(0.5) C1(0.5) H1(0.5)
5.a Rotating group:
 N5(H5A,H5B)
5.b Ternary CH refined with riding coordinates:
 C14A(H14A), C20(H20), C19(H19), C13A(H13A)
5.c Secondary CH2 refined with riding coordinates:
 C15(H15C,H15D), C15(H15A,H15B), C11A(H11A,H11B), C17(H17A,H17B), C9A(H9AA,
 H9AB), C22(H22A,H22B), C21(H21A,H21B), C16A(H16A,H16B), C16(H16C,H16D),
 C15A(H15E,H15F)
5.d Aromatic/amide H refined with riding coordinates:
 C4A(H4A), C3A(H3A), C10(H10), C4(H4), C9(H9), C5(H5), C7A(H7A), C12(H12),
 C5A(H5AA), C8A(H8A), C11(H11), C6A(H6A), C18(H18), C12A(H12A), C1A(H1A),
 C2A(H2A), C2(H2), C1(H1)
;
_olex2_submission_special_instructions 'No special instructions were received'

loop_
_space_group_symop_operation_xyz
'x, y, z'
'-x, y, -z+1/2'
'x+1/2, y+1/2, z'
'-x+1/2, y+1/2, -z+1/2'
'-x, -y, -z'
'x, -y, z-1/2'
'-x+1/2, -y+1/2, -z'
'x+1/2, -y+1/2, z-1/2'

loop_
_atom_site_label
_atom_site_type_symbol
_atom_site_fract_x
_atom_site_fract_y
_atom_site_fract_z
_atom_site_U_iso_or_equiv
_atom_site_adp_type
_atom_site_occupancy
_atom_site_site_symmetry_order
_atom_site_calc_flag
_atom_site_refinement_flags_posn
_atom_site_refinement_flags_adp
_atom_site_refinement_flags_occupancy
_atom_site_disorder_assembly
_atom_site_disorder_group
Co1 Co 0.53483(4) 0.67696(7) 0.45002(4) 0.02033(17) Uani 1 1 d . . . . .
O2 O 0.52608(19) 0.3606(4) 0.4832(2) 0.0308(11) Uani 1 1 d . . . . .
N6 N 0.6071(2) 0.6699(5) 0.5225(2) 0.0283(12) Uani 1 1 d . U . . .
O4 O 0.5904(2) -0.2095(4) 0.3808(2) 0.0335(11) Uani 1 1 d . . . . .
O1 O 0.5546(2) 0.5013(4) 0.4095(2) 0.0370(12) Uani 1 1 d . . . . .
N1 N 0.9598(2) 0.7974(5) 0.8810(2) 0.0267(12) Uani 1 1 d . . . . .
O3 O 0.5393(2) -0.1160(4) 0.4550(2) 0.0352(11) Uani 1 1 d . . . . .
N4 N 0.7824(2) 0.7336(5) 0.7015(2) 0.0214(11) Uani 1 1 d . . . . .
N5 N 0.8023(2) 0.8402(5) 0.6647(2) 0.0299(13) Uani 1 1 d . . . . .
H5A H 0.7787 0.8514 0.6311 0.036 Uiso 1 1 d GR . . . .
H5B H 0.8021 0.9111 0.6876 0.036 Uiso 1 1 d GR . . . .
C15 C 0.5593(3) 0.1394(5) 0.4185(3) 0.0244(13) Uani 1 1 d . U . . .
H15C H 0.5213 0.1346 0.3936 0.029 Uiso 0.5 1 calc R . P A 2
H15D H 0.5516 0.1266 0.4632 0.029 Uiso 0.5 1 calc R . P A 2
H15A H 0.5857 0.1371 0.4570 0.029 Uiso 0.5 1 calc R . P B 1
H15B H 0.5182 0.1275 0.4307 0.029 Uiso 0.5 1 calc R . P B 1
N3 N 0.7289(2) 0.5636(6) 0.7285(2) 0.0345(14) Uani 1 1 d . . . . .
C3 C 0.8597(3) 0.7276(6) 0.7973(3) 0.0250(14) Uani 1 1 d . . . . .
N2 N 0.7751(2) 0.5812(6) 0.7749(2) 0.0372(15) Uani 1 1 d . . . . .
C6 C 0.8061(3) 0.6834(7) 0.7581(3) 0.0268(14) Uani 1 1 d . . . . .
C7 C 0.7345(3) 0.6560(6) 0.6852(3) 0.0270(15) Uani 1 1 d . . . . .
C8 C 0.6921(3) 0.6667(7) 0.6282(3) 0.0298(15) Uani 1 1 d . U . . .
C00H C 0.5720(3) -0.1065(6) 0.4071(3) 0.0356(17) Uani 1 1 d . . . . .
C13 C 0.5492(3) 0.3865(5) 0.4324(3) 0.0260(14) Uani 1 1 d . . . . .
C4A C 0.9461(6) 0.8559(13) 0.8252(6) 0.0284(18) Uani 0.5 1 d . U P C 2
H4A H 0.9717 0.9238 0.8138 0.034 Uiso 0.5 1 calc R . P C 2
C3A C 0.9000(6) 0.8292(13) 0.7836(6) 0.030(2) Uani 0.5 1 d . U P C 2
H3A H 0.8947 0.8774 0.7458 0.035 Uiso 0.5 1 calc R . P C 2
C10 C 0.6057(5) 0.5848(12) 0.5701(6) 0.024(3) Uani 0.5 1 d . U P D 1
H10 H 0.5751 0.5219 0.5685 0.029 Uiso 0.5 1 calc R . P D 1
C4 C 0.8581(7) 0.6983(16) 0.8606(7) 0.044(4) Uani 0.5 1 d . U P C 1
H4 H 0.8242 0.6609 0.8774 0.053 Uiso 0.5 1 calc R . P C 1
C10A C 0.5902(6) 0.2766(11) 0.4085(6) 0.026(3) Uani 0.5 1 d . U P E 2
C23 C 0.5762(6) 0.0282(11) 0.3730(6) 0.025(3) Uani 0.5 1 d . U P E 1
C9 C 0.6461(6) 0.5827(13) 0.6217(6) 0.031(3) Uani 0.5 1 d . U P D 1
H9 H 0.6413 0.5199 0.6535 0.037 Uiso 0.5 1 calc R . P D 1
C11A C 0.5950(8) 0.2978(15) 0.3358(7) 0.048(3) Uani 0.5 1 d . U P E 2
H11A H 0.6113 0.3850 0.3280 0.058 Uiso 0.5 1 calc R . P E 2
H11B H 0.5553 0.2923 0.3143 0.058 Uiso 0.5 1 calc R . P E 2
C5 C 0.9102(6) 0.7275(13) 0.8994(6) 0.033(3) Uani 0.5 1 d . U P C 1
H5 H 0.9113 0.6968 0.9414 0.040 Uiso 0.5 1 calc R . P C 1
C7A C 0.6303(6) 0.7989(15) 0.5508(6) 0.041(2) Uani 0.5 1 d . U P D 2
H7A H 0.6180 0.8808 0.5344 0.049 Uiso 0.5 1 calc R . P D 2
C14A C 0.6385(7) 0.1854(15) 0.3078(8) 0.046(3) Uani 0.5 1 d . U P E 2
H14A H 0.6466 0.1964 0.2625 0.056 Uiso 0.5 1 calc R . P E 2
C17 C 0.5277(8) 0.2781(15) 0.3198(7) 0.047(3) Uani 0.5 1 d . U P E 1
H17A H 0.4854 0.2646 0.3272 0.057 Uiso 0.5 1 calc R . P E 1
H17B H 0.5321 0.3637 0.2996 0.057 Uiso 0.5 1 calc R . P E 1
C12 C 0.7051(7) 0.7323(16) 0.5719(7) 0.051(3) Uani 0.5 1 d . U P D 1
H12 H 0.7408 0.7790 0.5687 0.061 Uiso 0.5 1 calc R . P D 1
C9A C 0.6546(7) 0.2848(15) 0.4468(8) 0.047(3) Uani 0.5 1 d . U P E 2
H9AA H 0.6711 0.3731 0.4426 0.057 Uiso 0.5 1 calc R . P E 2
H9AB H 0.6498 0.2681 0.4919 0.057 Uiso 0.5 1 calc R . P E 2
C22 C 0.5416(8) 0.0336(14) 0.3092(7) 0.046(3) Uani 0.5 1 d . U P E 1
H22A H 0.4992 0.0196 0.3153 0.055 Uiso 0.5 1 calc R . P E 1
H22B H 0.5553 -0.0368 0.2820 0.055 Uiso 0.5 1 calc R . P E 1
C21 C 0.6427(7) 0.0454(14) 0.3589(8) 0.047(3) Uani 0.5 1 d . U P E 1
H21A H 0.6535 -0.0233 0.3292 0.057 Uiso 0.5 1 calc R . P E 1
H21B H 0.6670 0.0322 0.3983 0.057 Uiso 0.5 1 calc R . P E 1
C20 C 0.5503(9) 0.1679(17) 0.2764(9) 0.062(4) Uani 0.5 1 d . U P E 1
H20 H 0.5280 0.1698 0.2347 0.074 Uiso 0.5 1 calc R . P E 1
C16A C 0.6667(7) 0.0420(16) 0.4300(9) 0.055(4) Uani 0.5 1 d . U P E 2
H16A H 0.6920 -0.0285 0.4150 0.066 Uiso 0.5 1 calc R . P E 2
H16B H 0.6627 0.0286 0.4755 0.066 Uiso 0.5 1 calc R . P E 2
C19 C 0.6592(7) 0.1833(14) 0.3301(7) 0.043(3) Uani 0.5 1 d . U P E 1
H19 H 0.7015 0.1962 0.3208 0.051 Uiso 0.5 1 calc R . P E 1
C5A C 0.6686(7) 0.5508(17) 0.6031(8) 0.051(4) Uani 0.5 1 d . U P D 2
H5AA H 0.6800 0.4683 0.6194 0.061 Uiso 0.5 1 calc R . P D 2
C8A C 0.6728(7) 0.7864(17) 0.6048(7) 0.051(3) Uani 0.5 1 d . U P D 2
H8A H 0.6876 0.8630 0.6246 0.061 Uiso 0.5 1 calc R . P D 2
C11 C 0.6620(6) 0.7250(14) 0.5199(7) 0.041(2) Uani 0.5 1 d . U P D 1
H11 H 0.6723 0.7609 0.4811 0.049 Uiso 0.5 1 calc R . P D 1
C6A C 0.6272(8) 0.5647(17) 0.5524(8) 0.052(4) Uani 0.5 1 d . U P D 2
H6A H 0.6107 0.4856 0.5368 0.062 Uiso 0.5 1 calc R . P D 2
C13A C 0.6997(10) 0.180(2) 0.4201(11) 0.082(4) Uani 0.5 1 d . U P E 2
H13A H 0.7402 0.1838 0.4410 0.098 Uiso 0.5 1 calc R . P E 2
C16 C 0.6307(6) 0.2922(14) 0.3679(8) 0.045(3) Uani 0.5 1 d . U P E 1
H16C H 0.6334 0.3739 0.3439 0.053 Uiso 0.5 1 calc R . P E 1
H16D H 0.6547 0.3036 0.4076 0.053 Uiso 0.5 1 calc R . P E 1
C14 C 0.5655(5) 0.2738(11) 0.3843(6) 0.024(2) Uani 0.5 1 d . U P E 1
C15A C 0.6101(8) 0.0493(15) 0.3245(7) 0.050(3) Uani 0.5 1 d . U P E 2
H15E H 0.5705 0.0425 0.3028 0.060 Uiso 0.5 1 calc R . P E 2
H15F H 0.6349 -0.0212 0.3087 0.060 Uiso 0.5 1 calc R . P E 2
C17A C 0.6040(6) 0.0301(11) 0.3956(6) 0.028(3) Uani 0.5 1 d . U P E 2
C18 C 0.6111(9) 0.1824(17) 0.2689(9) 0.062(4) Uani 0.5 1 d . U P E 1
H18 H 0.6248 0.1920 0.2279 0.075 Uiso 0.5 1 calc R . P E 1
C12A C 0.6991(10) 0.193(2) 0.3576(10) 0.077(4) Uani 0.5 1 d . U P E 2
H12A H 0.7359 0.2078 0.3397 0.093 Uiso 0.5 1 calc R . P E 2
C1A C 0.9283(6) 0.6797(15) 0.8858(8) 0.044(3) Uani 0.5 1 d . U P C 2
H1A H 0.9439 0.6156 0.9140 0.052 Uiso 0.5 1 calc R . P C 2
C2A C 0.8757(6) 0.6522(13) 0.8516(6) 0.030(3) Uani 0.5 1 d . U P C 2
H2A H 0.8508 0.5841 0.8643 0.036 Uiso 0.5 1 calc R . P C 2
C2 C 0.9080(6) 0.7971(13) 0.7759(6) 0.030(2) Uani 0.5 1 d . U P C 1
H2 H 0.9091 0.8215 0.7331 0.035 Uiso 0.5 1 calc R . P C 1
C1 C 0.9558(6) 0.8307(13) 0.8203(6) 0.0284(18) Uani 0.5 1 d . U P C 1
H1 H 0.9871 0.8807 0.8052 0.034 Uiso 0.5 1 calc R . P C 1

loop_
_atom_site_aniso_label
_atom_site_aniso_U_11
_atom_site_aniso_U_22
_atom_site_aniso_U_33
_atom_site_aniso_U_23
_atom_site_aniso_U_13
_atom_site_aniso_U_12
Co1 0.0266(4) 0.0099(3) 0.0235(3) 0.0017(3) -0.0078(3) -0.0011(3)
O2 0.035(2) 0.023(2) 0.035(2) -0.0051(18) 0.0013(19) 0.0068(18)
N6 0.031(2) 0.021(2) 0.031(2) 0.007(2) -0.009(2) -0.010(2)
O4 0.048(3) 0.0138(19) 0.040(2) -0.0041(18) 0.014(2) 0.0069(18)
O1 0.046(3) 0.0099(18) 0.055(3) -0.0010(19) 0.005(2) 0.0032(18)
N1 0.030(3) 0.027(3) 0.022(2) 0.003(2) -0.009(2) -0.001(2)
O3 0.064(3) 0.0159(18) 0.028(2) -0.0008(17) 0.0243(19) -0.009(2)
N4 0.015(2) 0.027(2) 0.021(2) -0.003(2) -0.0017(17) 0.0025(19)
N5 0.029(3) 0.028(3) 0.032(3) -0.001(2) -0.009(2) -0.004(2)
C15 0.035(3) 0.015(2) 0.024(3) -0.001(2) 0.011(2) 0.000(2)
N3 0.024(3) 0.049(3) 0.030(3) 0.002(3) -0.005(2) -0.013(2)
C3 0.022(3) 0.027(3) 0.026(3) -0.009(2) 0.002(2) -0.001(2)
N2 0.029(3) 0.053(3) 0.028(3) 0.003(3) -0.010(2) -0.016(3)
C6 0.022(3) 0.040(3) 0.018(3) -0.005(3) -0.002(2) -0.002(3)
C7 0.018(3) 0.039(3) 0.024(3) -0.007(3) -0.005(2) 0.003(3)
C8 0.021(3) 0.037(3) 0.031(3) 0.000(3) -0.009(2) -0.002(2)
C00H 0.054(4) 0.015(3) 0.039(3) 0.002(3) 0.013(3) 0.005(3)
C13 0.022(3) 0.015(3) 0.042(3) -0.005(3) 0.010(2) -0.004(2)
C4A 0.028(3) 0.026(3) 0.031(3) -0.002(3) 0.001(3) 0.002(3)
C3A 0.028(3) 0.031(4) 0.029(3) -0.004(3) -0.003(3) 0.006(3)
C10 0.020(5) 0.027(5) 0.025(5) 0.008(4) -0.008(4) -0.010(4)
C4 0.043(6) 0.051(6) 0.038(6) -0.001(5) -0.003(5) -0.010(5)
C10A 0.032(5) 0.014(4) 0.032(5) 0.000(4) 0.009(4) -0.001(4)
C23 0.035(5) 0.012(4) 0.028(5) -0.001(4) 0.009(4) 0.004(4)
C9 0.033(5) 0.030(5) 0.027(5) 0.012(4) -0.009(4) -0.007(4)
C11A 0.067(6) 0.037(5) 0.043(5) 0.005(5) 0.020(5) 0.000(5)
C5 0.036(5) 0.042(6) 0.020(5) 0.006(4) -0.008(4) -0.022(5)
C7A 0.039(4) 0.046(4) 0.036(4) 0.000(3) -0.020(3) -0.007(3)
C14A 0.056(6) 0.035(5) 0.048(5) -0.007(5) 0.009(5) 0.000(5)
C17 0.070(6) 0.033(5) 0.039(5) 0.006(5) 0.003(5) 0.005(5)
C12 0.049(4) 0.053(5) 0.049(4) -0.001(4) -0.013(4) -0.011(4)
C9A 0.043(6) 0.033(5) 0.067(6) 0.002(5) 0.013(5) 0.002(5)
C22 0.069(6) 0.029(5) 0.040(5) 0.000(5) -0.001(5) 0.010(5)
C21 0.050(5) 0.034(5) 0.060(5) -0.002(5) 0.020(5) 0.003(5)
C20 0.081(7) 0.048(6) 0.057(6) -0.002(5) 0.007(5) 0.005(6)
C16A 0.048(6) 0.041(6) 0.076(6) -0.006(5) 0.013(5) 0.003(5)
C19 0.046(5) 0.035(5) 0.048(5) -0.003(5) 0.007(5) 0.008(5)
C5A 0.051(6) 0.046(6) 0.053(6) 0.000(5) -0.019(5) -0.008(5)
C8A 0.049(4) 0.053(5) 0.049(4) -0.001(4) -0.013(4) -0.011(4)
C11 0.039(4) 0.046(4) 0.036(4) 0.000(3) -0.020(3) -0.007(3)
C6A 0.054(7) 0.047(6) 0.052(6) -0.002(5) -0.009(5) -0.003(5)
C13A 0.079(7) 0.071(7) 0.096(7) -0.002(6) 0.014(6) 0.004(6)
C16 0.042(5) 0.034(5) 0.059(5) 0.002(5) 0.020(4) -0.003(4)
C14 0.030(5) 0.016(4) 0.027(5) 0.001(4) 0.007(4) 0.003(4)
C15A 0.064(6) 0.036(5) 0.050(5) -0.006(5) 0.019(5) 0.005(5)
C17A 0.032(5) 0.017(4) 0.036(5) -0.001(4) 0.015(4) 0.003(4)
C18 0.072(6) 0.044(6) 0.071(6) 0.003(5) 0.005(5) 0.006(5)
C12A 0.081(7) 0.065(6) 0.087(7) -0.002(6) 0.010(6) 0.003(6)
C1A 0.035(6) 0.037(6) 0.057(6) -0.003(5) -0.010(5) 0.000(5)
C2A 0.024(5) 0.033(5) 0.033(5) 0.006(4) 0.001(4) -0.009(4)
C2 0.028(3) 0.031(4) 0.029(3) -0.004(3) -0.003(3) 0.006(3)
C1 0.028(3) 0.026(3) 0.031(3) -0.002(3) 0.001(3) 0.002(3)

loop_
_atom_type_symbol
_atom_type_description
_atom_type_scat_dispersion_real
_atom_type_scat_dispersion_imag
_atom_type_scat_source
C C 0.0033 0.0016 'International Tables Vol C Tables 4.2.6.8 and 6.1.1.4'
H H 0.0000 0.0000 'International Tables Vol C Tables 4.2.6.8 and 6.1.1.4'
N N 0.0061 0.0033 'International Tables Vol C Tables 4.2.6.8 and 6.1.1.4'
O O 0.0106 0.0060 'International Tables Vol C Tables 4.2.6.8 and 6.1.1.4'
Co Co 0.3494 0.9721 'International Tables Vol C Tables 4.2.6.8 and 6.1.1.4'

loop_
_citation_id
_citation_doi
_citation_year
1 10.1039/d2ce01306a 2023

loop_
_geom_angle_atom_site_label_1
_geom_angle_atom_site_label_2
_geom_angle_atom_site_label_3
_geom_angle
_geom_angle_site_symmetry_1
_geom_angle_site_symmetry_3
_geom_angle_publ_flag
O2 Co1 N6 90.52(19) 5_666 . ?
O2 Co1 O4 160.09(15) 5_666 1_565 ?
O2 Co1 N1 87.87(18) 5_666 8_465 ?
O2 Co1 O3 100.57(17) 5_666 1_565 ?
N6 Co1 O4 93.17(18) . 1_565 ?
N6 Co1 N1 174.39(19) . 8_465 ?
O1 Co1 O2 107.00(18) . 5_666 ?
O1 Co1 N6 95.50(19) . . ?
O1 Co1 O4 92.12(17) . 1_565 ?
O1 Co1 N1 90.10(19) . 8_465 ?
O1 Co1 O3 152.14(18) . 1_565 ?
N1 Co1 O4 86.57(18) 8_465 1_565 ?
O3 Co1 N6 88.12(19) 1_565 . ?
O3 Co1 O4 60.06(15) 1_565 1_565 ?
O3 Co1 N1 86.90(18) 1_565 8_465 ?
C13 O2 Co1 162.9(4) . 5_666 ?
C10 N6 Co1 120.5(6) . . ?
C10 N6 C11 111.1(8) . . ?
C7A N6 Co1 118.3(6) . . ?
C11 N6 Co1 127.0(7) . . ?
C6A N6 Co1 126.2(8) . . ?
C6A N6 C7A 114.6(9) . . ?
C00H O4 Co1 86.4(4) . 1_545 ?
C13 O1 Co1 128.2(4) . . ?
C4A N1 Co1 131.7(7) . 8_566 ?
C4A N1 C1A 110.7(9) . . ?
C5 N1 Co1 118.2(6) . 8_566 ?
C1A N1 Co1 115.4(7) . 8_566 ?
C1 N1 Co1 128.7(7) . 8_566 ?
C1 N1 C5 112.9(8) . . ?
C00H O3 Co1 93.7(3) . 1_545 ?
C6 N4 N5 129.7(5) . . ?
C7 N4 N5 124.9(5) . . ?
C7 N4 C6 105.4(5) . . ?
N4 N5 H5A 110.6 . . ?
N4 N5 H5B 108.7 . . ?
H5A N5 H5B 108.8 . . ?
H15C C15 H15D 108.6 . . ?
H15A C15 H15B 108.3 . . ?
C10A C15 H15C 110.4 . . ?
C10A C15 H15D 110.4 . . ?
C10A C15 C17A 106.9(7) . . ?
C23 C15 H15A 109.9 . . ?
C23 C15 H15B 109.9 . . ?
C23 C15 C14 109.0(7) . . ?
C14 C15 H15A 109.9 . . ?
C14 C15 H15B 109.9 . . ?
C17A C15 H15C 110.4 . . ?
C17A C15 H15D 110.4 . . ?
C7 N3 N2 107.3(5) . . ?
C3A C3 C6 127.7(7) . . ?
C4 C3 C6 114.3(8) . . ?
C4 C3 C2 119.4(9) . . ?
C2A C3 C6 116.6(7) . . ?
C2A C3 C3A 115.4(8) . . ?
C2 C3 C6 126.3(7) . . ?
C6 N2 N3 107.2(5) . . ?
N4 C6 C3 129.0(6) . . ?
N2 C6 N4 110.1(5) . . ?
N2 C6 C3 120.9(5) . . ?
N4 C7 C8 128.2(6) . . ?
N3 C7 N4 110.0(5) . . ?
N3 C7 C8 121.8(5) . . ?
C9 C8 C7 119.2(7) . . ?
C9 C8 C12 114.2(9) . . ?
C12 C8 C7 124.2(8) . . ?
C5A C8 C7 117.2(8) . . ?
C8A C8 C7 121.8(8) . . ?
C8A C8 C5A 120.7(10) . . ?
O4 C00H O3 119.7(5) . . ?
O4 C00H C23 119.9(7) . . ?
O4 C00H C17A 119.8(7) . . ?
O3 C00H C23 118.9(6) . . ?
O3 C00H C17A 117.9(6) . . ?
O2 C13 O1 125.0(5) . . ?
O2 C13 C10A 114.1(6) . . ?
O2 C13 C14 121.2(6) . . ?
O1 C13 C10A 118.0(6) . . ?
O1 C13 C14 113.1(6) . . ?
N1 C4A H4A 116.1 . . ?
N1 C4A C3A 127.8(12) . . ?
C3A C4A H4A 116.1 . . ?
C3 C3A H3A 120.3 . . ?
C4A C3A C3 119.4(12) . . ?
C4A C3A H3A 120.3 . . ?
N6 C10 H10 117.8 . . ?
N6 C10 C9 124.4(11) . . ?
C9 C10 H10 117.8 . . ?
C3 C4 H4 121.6 . . ?
C3 C4 C5 116.8(12) . . ?
C5 C4 H4 121.6 . . ?
C15 C10A C9A 111.4(9) . . ?
C13 C10A C15 108.9(8) . . ?
C13 C10A C11A 107.1(9) . . ?
C13 C10A C9A 109.3(9) . . ?
C11A C10A C15 107.9(9) . . ?
C11A C10A C9A 112.1(11) . . ?
C15 C23 C00H 109.6(8) . . ?
C15 C23 C21 108.0(9) . . ?
C22 C23 C15 113.2(10) . . ?
C22 C23 C00H 113.7(10) . . ?
C22 C23 C21 106.0(11) . . ?
C21 C23 C00H 105.8(9) . . ?
C8 C9 C10 122.7(11) . . ?
C8 C9 H9 118.7 . . ?
C10 C9 H9 118.7 . . ?
C10A C11A H11A 109.8 . . ?
C10A C11A H11B 109.8 . . ?
C10A C11A C14A 109.6(12) . . ?
H11A C11A H11B 108.2 . . ?
C14A C11A H11A 109.8 . . ?
C14A C11A H11B 109.8 . . ?
N1 C5 C4 126.1(11) . . ?
N1 C5 H5 117.0 . . ?
C4 C5 H5 117.0 . . ?
N6 C7A H7A 122.3 . . ?
C8A C7A N6 115.3(12) . . ?
C8A C7A H7A 122.3 . . ?
C11A C14A H14A 114.5 . . ?
C11A C14A C12A 102.8(13) . . ?
C15A C14A C11A 106.1(12) . . ?
C15A C14A H14A 114.5 . . ?
C15A C14A C12A 102.9(13) . . ?
C12A C14A H14A 114.5 . . ?
H17A C17 H17B 108.4 . . ?
C20 C17 H17A 110.0 . . ?
C20 C17 H17B 110.0 . . ?
C20 C17 C14 108.4(12) . . ?
C14 C17 H17A 110.0 . . ?
C14 C17 H17B 110.0 . . ?
C8 C12 H12 121.2 . . ?
C8 C12 C11 117.6(13) . . ?
C11 C12 H12 121.2 . . ?
C10A C9A H9AA 109.5 . . ?
C10A C9A H9AB 109.5 . . ?
H9AA C9A H9AB 108.1 . . ?
C13A C9A C10A 110.7(13) . . ?
C13A C9A H9AA 109.5 . . ?
C13A C9A H9AB 109.5 . . ?
C23 C22 H22A 109.4 . . ?
C23 C22 H22B 109.4 . . ?
C23 C22 C20 111.0(13) . . ?
H22A C22 H22B 108.0 . . ?
C20 C22 H22A 109.4 . . ?
C20 C22 H22B 109.4 . . ?
C23 C21 H21A 108.5 . . ?
C23 C21 H21B 108.5 . . ?
C23 C21 C19 115.0(12) . . ?
H21A C21 H21B 107.5 . . ?
C19 C21 H21A 108.5 . . ?
C19 C21 H21B 108.5 . . ?
C17 C20 H20 110.3 . . ?
C22 C20 C17 108.7(14) . . ?
C22 C20 H20 110.3 . . ?
C18 C20 C17 110.2(15) . . ?
C18 C20 C22 107.0(15) . . ?
C18 C20 H20 110.3 . . ?
H16A C16A H16B 107.5 . . ?
C13A C16A H16A 108.6 . . ?
C13A C16A H16B 108.6 . . ?
C17A C16A H16A 108.6 . . ?
C17A C16A H16B 108.6 . . ?
C17A C16A C13A 114.8(14) . . ?
C21 C19 H19 116.2 . . ?
C21 C19 C18 98.1(12) . . ?
C16 C19 C21 109.3(12) . . ?
C16 C19 H19 116.2 . . ?
C16 C19 C18 98.0(12) . . ?
C18 C19 H19 116.2 . . ?
C8 C5A H5AA 122.2 . . ?
C8 C5A C6A 115.7(14) . . ?
C6A C5A H5AA 122.2 . . ?
C8 C8A C7A 122.7(13) . . ?
C8 C8A H8A 118.6 . . ?
C7A C8A H8A 118.6 . . ?
N6 C11 C12 124.7(13) . . ?
N6 C11 H11 117.7 . . ?
C12 C11 H11 117.7 . . ?
N6 C6A C5A 130.8(15) . . ?
N6 C6A H6A 114.6 . . ?
C5A C6A H6A 114.6 . . ?
C9A C13A C16A 103.5(15) . . ?
C9A C13A H13A 113.4 . . ?
C16A C13A H13A 113.4 . . ?
C12A C13A C9A 108.2(18) . . ?
C12A C13A C16A 103.9(18) . . ?
C12A C13A H13A 113.4 . . ?
C19 C16 H16C 107.9 . . ?
C19 C16 H16D 107.9 . . ?
C19 C16 C14 117.5(12) . . ?
H16C C16 H16D 107.2 . . ?
C14 C16 H16C 107.9 . . ?
C14 C16 H16D 107.9 . . ?
C15 C14 C13 108.1(8) . . ?
C15 C14 C17 111.7(9) . . ?
C17 C14 C13 113.7(9) . . ?
C16 C14 C15 108.9(9) . . ?
C16 C14 C13 108.2(9) . . ?
C16 C14 C17 106.1(11) . . ?
C14A C15A H15E 109.0 . . ?
C14A C15A H15F 109.0 . . ?
H15E C15A H15F 107.8 . . ?
C17A C15A C14A 113.1(12) . . ?
C17A C15A H15E 109.0 . . ?
C17A C15A H15F 109.0 . . ?
C00H C17A C15 105.5(8) . . ?
C16A C17A C15 111.9(10) . . ?
C16A C17A C00H 113.7(10) . . ?
C15A C17A C15 107.5(10) . . ?
C15A C17A C00H 109.1(10) . . ?
C15A C17A C16A 108.9(12) . . ?
C20 C18 C19 121.2(16) . . ?
C20 C18 H18 119.4 . . ?
C19 C18 H18 119.4 . . ?
C14A C12A H12A 117.2 . . ?
C13A C12A C14A 126(2) . . ?
C13A C12A H12A 117.2 . . ?
N1 C1A H1A 118.0 . . ?
C2A C1A N1 124.0(13) . . ?
C2A C1A H1A 118.0 . . ?
C3 C2A H2A 120.4 . . ?
C1A C2A C3 119.1(12) . . ?
C1A C2A H2A 120.4 . . ?
C3 C2 H2 120.7 . . ?
C3 C2 C1 118.6(11) . . ?
C1 C2 H2 120.7 . . ?
N1 C1 C2 125.7(12) . . ?
N1 C1 H1 117.2 . . ?
C2 C1 H1 117.2 . . ?

loop_
_geom_bond_atom_site_label_1
_geom_bond_atom_site_label_2
_geom_bond_distance
_geom_bond_site_symmetry_2
_geom_bond_publ_flag
Co1 O2 2.035(4) 5_666 ?
Co1 N6 2.150(5) . ?
Co1 O4 2.268(4) 1_565 ?
Co1 O1 2.026(4) . ?
Co1 N1 2.162(5) 8_465 ?
Co1 O3 2.096(4) 1_565 ?
O2 Co1 2.035(4) 5_666 ?
O2 C13 1.236(7) . ?
N6 C10 1.316(13) . ?
N6 C7A 1.511(15) . ?
N6 C11 1.347(15) . ?
N6 C6A 1.298(17) . ?
O4 Co1 2.268(4) 1_545 ?
O4 C00H 1.256(7) . ?
O1 C13 1.262(7) . ?
N1 Co1 2.162(5) 8_566 ?
N1 C4A 1.328(14) . ?
N1 C5 1.383(14) . ?
N1 C1A 1.387(16) . ?
N1 C1 1.311(14) . ?
O3 Co1 2.096(4) 1_545 ?
O3 C00H 1.275(8) . ?
N4 N5 1.409(7) . ?
N4 C6 1.367(7) . ?
N4 C7 1.351(7) . ?
N5 H5A 0.8622 . ?
N5 H5B 0.8622 . ?
C15 H15C 0.9700 . ?
C15 H15D 0.9700 . ?
C15 H15A 0.9700 . ?
C15 H15B 0.9700 . ?
C15 C10A 1.566(12) . ?
C15 C23 1.533(12) . ?
C15 C14 1.544(12) . ?
C15 C17A 1.578(13) . ?
N3 N2 1.386(7) . ?
N3 C7 1.311(8) . ?
C3 C6 1.479(8) . ?
C3 C3A 1.402(15) . ?
C3 C4 1.360(16) . ?
C3 C2A 1.398(14) . ?
C3 C2 1.378(15) . ?
N2 C6 1.300(8) . ?
C7 C8 1.483(8) . ?
C8 C9 1.330(14) . ?
C8 C12 1.396(17) . ?
C8 C5A 1.374(17) . ?
C8 C8A 1.365(18) . ?
C00H C23 1.541(13) . ?
C00H C17A 1.577(13) . ?
C13 C10A 1.536(13) . ?
C13 C14 1.575(13) . ?
C4A H4A 0.9300 . ?
C4A C3A 1.337(18) . ?
C3A H3A 0.9300 . ?
C10 H10 0.9300 . ?
C10 C9 1.367(16) . ?
C4 H4 0.9300 . ?
C4 C5 1.410(19) . ?
C10A C11A 1.547(18) . ?
C10A C9A 1.605(19) . ?
C23 C22 1.504(19) . ?
C23 C21 1.533(19) . ?
C9 H9 0.9300 . ?
C11A H11A 0.9700 . ?
C11A H11B 0.9700 . ?
C11A C14A 1.62(2) . ?
C5 H5 0.9300 . ?
C7A H7A 0.9300 . ?
C7A C8A 1.438(19) . ?
C14A H14A 0.9800 . ?
C14A C15A 1.56(2) . ?
C14A C12A 1.66(3) . ?
C17 H17A 0.9700 . ?
C17 H17B 0.9700 . ?
C17 C20 1.54(2) . ?
C17 C14 1.551(19) . ?
C12 H12 0.9300 . ?
C12 C11 1.411(19) . ?
C9A H9AA 0.9700 . ?
C9A H9AB 0.9700 . ?
C9A C13A 1.58(3) . ?
C22 H22A 0.9700 . ?
C22 H22B 0.9700 . ?
C22 C20 1.54(2) . ?
C21 H21A 0.9700 . ?
C21 H21B 0.9700 . ?
C21 C19 1.57(2) . ?
C20 H20 0.9800 . ?
C20 C18 1.38(3) . ?
C16A H16A 0.9700 . ?
C16A H16B 0.9700 . ?
C16A C13A 1.59(3) . ?
C16A C17A 1.54(2) . ?
C19 H19 0.9800 . ?
C19 C16 1.51(2) . ?
C19 C18 1.62(2) . ?
C5A H5AA 0.9300 . ?
C5A C6A 1.38(2) . ?
C8A H8A 0.9300 . ?
C11 H11 0.9300 . ?
C6A H6A 0.9300 . ?
C13A H13A 0.9800 . ?
C13A C12A 1.31(3) . ?
C16 H16C 0.9700 . ?
C16 H16D 0.9700 . ?
C16 C14 1.520(18) . ?
C15A H15E 0.9700 . ?
C15A H15F 0.9700 . ?
C15A C17A 1.513(19) . ?
C18 H18 0.9300 . ?
C12A H12A 0.9300 . ?
C1A H1A 0.9300 . ?
C1A C2A 1.365(19) . ?
C2A H2A 0.9300 . ?
C2 H2 0.9300 . ?
C2 C1 1.415(18) . ?
C1 H1 0.9300 . ?

loop_
_twin_individual_id
_twin_individual_mass_fraction_refined
1 0.797(3)
2 0.203(3)
